data_7019998
loop_
_publ_author_name
'Tan, Bin'
'Xie, Zai-Lai'
'Feng, Mei-Ling'
'Hu, Bing'
'Wu, Zhao-Feng'
'Huang, Xiao-Ying'

_publ_section_title
;
 Ionothermal syntheses, crystal structures and properties of
 three-dimensional rare earth metal-organic frameworks with
 1,4-naphthalenedicarboxylic acid.
;
_journal_issue 35
_journal_name_full 'Dalton transactions (Cambridge, England : 2003)'
_journal_page_first 10576
_journal_page_last 10584
_journal_paper_doi 10.1039/c2dt30944k
_journal_volume 41
_journal_year 2012
_chemical_formula_moiety 'C36 H18 Cl O12 Er2, C10 H19 N2'
_chemical_formula_sum 'C46 H37 Cl Er2 N2 O12'
_chemical_formula_weight 1179.75
_space_group_IT_number 14
_symmetry_cell_setting monoclinic
_symmetry_space_group_name_Hall '-P 2ybc'
_symmetry_space_group_name_H-M 'P 1 21/c 1'
_atom_sites_solution_hydrogens geom
_atom_sites_solution_primary direct
_atom_sites_solution_secondary difmap
_audit_creation_method SHELXL-97
_cell_angle_alpha 90.00
_cell_angle_beta 94.131(3)
_cell_angle_gamma 90.00
_cell_formula_units_Z 4
_cell_length_a 17.6322(6)
_cell_length_b 14.7719(4)
_cell_length_c 15.7947(4)
_cell_measurement_reflns_used 11909
_cell_measurement_temperature 293(2)
_cell_measurement_theta_max 28.7847
_cell_measurement_theta_min 2.5651
_cell_volume 4103.2(2)
_computing_cell_refinement
;
CrysAlisPro, Oxford Diffraction Ltd.,
Version 1.171.33.66
;
_computing_data_collection
;
CrysAlisPro, Oxford Diffraction Ltd.,
Version 1.171.33.66
;
_computing_data_reduction
;
CrysAlisPro, Oxford Diffraction Ltd.,
Version 1.171.33.66
;
_computing_molecular_graphics 'DIAMOND. Version 3.0. Crystal Impact'
_computing_publication_material 'Windows Word 2003'
_computing_structure_refinement 'SHELXL-97 (Sheldrick, 1997)'
_computing_structure_solution 'SHELXS-97 (Sheldrick, 1990)'
_diffrn_ambient_temperature 293(2)
_diffrn_detector_area_resol_mean 16.2083
_diffrn_measured_fraction_theta_full 0.995
_diffrn_measured_fraction_theta_max 0.995
_diffrn_measurement_device_type 'Xcalibur, Eos'
_diffrn_measurement_method '\w scans'
_diffrn_radiation_monochromator graphite
_diffrn_radiation_source 'fine-focus sealed tube'
_diffrn_radiation_type MoK\a
_diffrn_radiation_wavelength 0.71073
_diffrn_reflns_av_R_equivalents 0.0199
_diffrn_reflns_av_sigmaI/netI 0.0295
_diffrn_reflns_limit_h_max 16
_diffrn_reflns_limit_h_min -22
_diffrn_reflns_limit_k_max 18
_diffrn_reflns_limit_k_min -17
_diffrn_reflns_limit_l_max 19
_diffrn_reflns_limit_l_min -19
_diffrn_reflns_number 18406
_diffrn_reflns_theta_full 26.55
_diffrn_reflns_theta_max 26.55
_diffrn_reflns_theta_min 2.70
_exptl_absorpt_coefficient_mu 4.198
_exptl_absorpt_correction_T_max 1.00000
_exptl_absorpt_correction_T_min 0.73725
_exptl_absorpt_correction_type multi-scan
_exptl_absorpt_process_details
;
CrysAlisPro, Oxford Diffraction Ltd.,
Version 1.171.33.66 (release 28-04-2010 CrysAlis171 .NET)
(compiled Apr 28 2010,14:27:37)
Empirical absorption correction using spherical harmonics,
implemented in SCALE3 ABSPACK scaling algorithm.
;
_exptl_crystal_colour pink
_exptl_crystal_density_diffrn 1.910
_exptl_crystal_density_method 'not measured'
_exptl_crystal_description block
_exptl_crystal_F_000 2304
_exptl_crystal_size_max 0.22
_exptl_crystal_size_mid 0.20
_exptl_crystal_size_min 0.18
_refine_diff_density_max 1.603
_refine_diff_density_min -1.223
_refine_diff_density_rms 0.134
_refine_ls_extinction_method none
_refine_ls_goodness_of_fit_ref 1.029
_refine_ls_hydrogen_treatment constr
_refine_ls_matrix_type full
_refine_ls_number_parameters 605
_refine_ls_number_reflns 8485
_refine_ls_number_restraints 951
_refine_ls_restrained_S_all 1.051
_refine_ls_R_factor_all 0.0394
_refine_ls_R_factor_gt 0.0275
_refine_ls_shift/su_max 0.001
_refine_ls_shift/su_mean 0.000
_refine_ls_structure_factor_coef Fsqd
_refine_ls_weighting_details 'calc w=1/[\s^2^(Fo^2^)+(0.0460P)^2^+0.0000P] where P=(Fo^2^+2Fc^2^)/3'
_refine_ls_weighting_scheme calc
_refine_ls_wR_factor_gt 0.0721
_refine_ls_wR_factor_ref 0.0751
_reflns_number_gt 6653
_reflns_number_total 8485
_reflns_threshold_expression >2sigma(I)
_cod_data_source_file c2dt30944k.txt
_cod_data_source_block compound-11
_cod_original_sg_symbol_H-M 'P 21/c'
_cod_database_code 7019998

loop_
_symmetry_equiv_pos_as_xyz
'x, y, z'
'-x, y+1/2, -z+1/2'
'-x, -y, -z'
'x, -y-1/2, z-1/2'

loop_
_atom_site_label
_atom_site_type_symbol
_atom_site_fract_x
_atom_site_fract_y
_atom_site_fract_z
_atom_site_U_iso_or_equiv
_atom_site_adp_type
_atom_site_occupancy
_atom_site_symmetry_multiplicity
_atom_site_calc_flag
_atom_site_refinement_flags
_atom_site_disorder_assembly
_atom_site_disorder_group
Er1 Er 0.378632(9) 0.024556(11) -0.003879(9) 0.01206(6) Uani 1 1 d . . .
Er2 Er 0.118025(9) 0.011599(11) -0.001425(9) 0.01248(6) Uani 1 1 d . . .
Cl1 Cl 0.25229(6) -0.08079(7) 0.02652(7) 0.0274(2) Uani 1 1 d . . .
O1 O 0.45074(17) 0.1194(2) -0.0770(2) 0.0347(8) Uani 1 1 d . . .
O2 O 0.57653(17) 0.1029(2) -0.06734(19) 0.0349(8) Uani 1 1 d . . .
O3 O 0.31528(17) 0.1271(2) 0.07309(19) 0.0365(8) Uani 1 1 d . . .
O5 O 0.46857(18) 0.4276(2) -0.40309(19) 0.0400(9) Uani 1 1 d . . .
O4 O 0.19216(16) 0.13220(19) 0.03231(18) 0.0278(7) Uani 1 1 d . . .
O6 O 0.59420(18) 0.4302(2) -0.38807(18) 0.0356(8) Uani 1 1 d . . .
O7 O 0.29287(16) 0.4295(2) 0.39110(17) 0.0277(7) Uani 1 1 d . . .
O8 O 0.16894(15) 0.45797(19) 0.37083(15) 0.0227(6) Uani 1 1 d . . .
O9 O 0.06152(17) 0.08290(19) 0.11017(17) 0.0279(7) Uani 1 1 d . . .
O10 O -0.06427(16) 0.09812(19) 0.08619(17) 0.0266(7) Uani 1 1 d . . .
O11 O 0.02362(16) 0.4073(2) 0.43571(17) 0.0281(7) Uani 1 1 d . . .
O12 O -0.09886(17) 0.4017(2) 0.39822(18) 0.0294(7) Uani 1 1 d . . .
C1 C 0.5168(2) 0.1395(3) -0.0958(3) 0.0228(9) Uani 1 1 d . . .
C2 C 0.5231(2) 0.2136(3) -0.1605(2) 0.0207(9) Uani 1 1 d . . .
C3 C 0.4721(2) 0.2115(3) -0.2310(3) 0.0281(10) Uani 1 1 d . . .
H3A H 0.4355 0.1662 -0.2359 0.034 Uiso 1 1 calc R . .
C4 C 0.4747(2) 0.2764(3) -0.2952(3) 0.0295(11) Uani 1 1 d . . .
H4A H 0.4394 0.2737 -0.3419 0.035 Uiso 1 1 calc R . .
C5 C 0.5282(2) 0.3440(3) -0.2907(2) 0.0214(9) Uani 1 1 d . . .
C6 C 0.5801(2) 0.3524(3) -0.2169(2) 0.0199(9) Uani 1 1 d . . .
C7 C 0.5777(2) 0.2853(3) -0.1517(2) 0.0213(9) Uani 1 1 d . . .
C8 C 0.6288(2) 0.2928(3) -0.0788(2) 0.0292(10) Uani 1 1 d . . .
H8A H 0.6295 0.2485 -0.0369 0.035 Uiso 1 1 calc R . .
C9 C 0.6772(3) 0.3652(3) -0.0698(3) 0.0397(12) Uani 1 1 d . . .
H9A H 0.7102 0.3697 -0.0213 0.048 Uiso 1 1 calc R . .
C10 C 0.6779(3) 0.4327(3) -0.1325(3) 0.0353(12) Uani 1 1 d . . .
H10A H 0.7102 0.4822 -0.1248 0.042 Uiso 1 1 calc R . .
C11 C 0.6309(2) 0.4254(3) -0.2049(3) 0.0274(10) Uani 1 1 d . . .
H11A H 0.6326 0.4694 -0.2469 0.033 Uiso 1 1 calc R . .
C12 C 0.5306(2) 0.4059(3) -0.3656(3) 0.0243(9) Uani 1 1 d . . .
C13 C 0.2490(2) 0.1595(3) 0.0773(3) 0.0238(9) Uani 1 1 d . . .
C14 C 0.2396(2) 0.2312(3) 0.1423(3) 0.0225(9) Uani 1 1 d . . .
C15 C 0.2831(3) 0.2230(3) 0.2176(3) 0.0336(11) Uani 1 1 d . . .
H15A H 0.3168 0.1747 0.2251 0.040 Uiso 1 1 calc R . .
C16 C 0.2778(3) 0.2854(3) 0.2829(3) 0.0326(11) Uani 1 1 d . . .
H16A H 0.3089 0.2785 0.3326 0.039 Uiso 1 1 calc R . .
C17 C 0.2278(2) 0.3573(3) 0.2759(2) 0.0192(9) Uani 1 1 d . . .
C18 C 0.1806(2) 0.3677(3) 0.1989(2) 0.0166(8) Uani 1 1 d . . .
C19 C 0.1877(2) 0.3057(3) 0.1312(2) 0.0197(9) Uani 1 1 d . . .
C20 C 0.1444(3) 0.3213(3) 0.0530(3) 0.0303(11) Uani 1 1 d . . .
H20A H 0.1494 0.2822 0.0076 0.036 Uiso 1 1 calc R . .
C21 C 0.0956(3) 0.3932(3) 0.0440(3) 0.0352(12) Uani 1 1 d . . .
H21A H 0.0673 0.4023 -0.0073 0.042 Uiso 1 1 calc R . .
C22 C 0.0878(3) 0.4527(3) 0.1112(3) 0.0301(10) Uani 1 1 d . . .
H22A H 0.0544 0.5014 0.1044 0.036 Uiso 1 1 calc R . .
C23 C 0.1285(2) 0.4405(3) 0.1866(3) 0.0242(9) Uani 1 1 d . . .
H23A H 0.1222 0.4806 0.2309 0.029 Uiso 1 1 calc R . .
C24 C 0.2293(2) 0.4205(3) 0.3517(2) 0.0194(9) Uani 1 1 d . . .
C25 C -0.0006(2) 0.1215(3) 0.1200(2) 0.0201(9) Uani 1 1 d . . .
C26 C -0.0010(2) 0.1995(3) 0.1811(2) 0.0211(9) Uani 1 1 d . . .
C27 C 0.0407(2) 0.1906(3) 0.2580(3) 0.0280(10) Uani 1 1 d . . .
H27A H 0.0734 0.1416 0.2671 0.034 Uiso 1 1 calc R . .
C28 C 0.0340(3) 0.2548(3) 0.3223(3) 0.0301(11) Uani 1 1 d . . .
H28A H 0.0635 0.2487 0.3732 0.036 Uiso 1 1 calc R . .
C29 C -0.0155(2) 0.3268(3) 0.3114(2) 0.0216(9) Uani 1 1 d . . .
C30 C -0.0533(2) 0.3433(3) 0.2301(3) 0.0223(9) Uani 1 1 d . . .
C31 C -0.0455(2) 0.2782(3) 0.1647(2) 0.0204(9) Uani 1 1 d . . .
C32 C -0.0810(3) 0.2965(3) 0.0823(3) 0.0323(11) Uani 1 1 d . . .
H32A H -0.0780 0.2544 0.0389 0.039 Uiso 1 1 calc R . .
C33 C -0.1191(3) 0.3757(3) 0.0673(3) 0.0441(13) Uani 1 1 d . . .
H33A H -0.1401 0.3880 0.0128 0.053 Uiso 1 1 calc R . .
C34 C -0.1276(3) 0.4390(3) 0.1318(3) 0.0417(13) Uani 1 1 d . . .
H34A H -0.1551 0.4919 0.1204 0.050 Uiso 1 1 calc R . .
C35 C -0.0954(3) 0.4231(3) 0.2115(3) 0.0335(11) Uani 1 1 d . . .
H35A H -0.1013 0.4653 0.2542 0.040 Uiso 1 1 calc R . .
C36 C -0.0309(2) 0.3828(3) 0.3866(2) 0.0215(9) Uani 1 1 d . . .
N1A N 0.2322(5) -0.2684(5) 0.2681(5) 0.0614(12) Uani 0.555(4) 1 d PDU A 1
N2A N 0.2987(5) -0.1464(6) 0.2728(5) 0.0679(12) Uani 0.555(4) 1 d PDU A 1
C37A C 0.2808(6) -0.2722(9) 0.3389(6) 0.0654(13) Uani 0.555(4) 1 d PDU A 1
H37A H 0.2848 -0.3189 0.3785 0.078 Uiso 0.555(4) 1 calc PR A 1
C38A C 0.3208(6) -0.1978(7) 0.3407(6) 0.0698(13) Uani 0.555(4) 1 d PDU A 1
H38A H 0.3586 -0.1826 0.3824 0.084 Uiso 0.555(4) 1 calc PR A 1
C39A C 0.2444(5) -0.1917(6) 0.2291(5) 0.0629(12) Uani 0.555(4) 1 d PDU A 1
H39A H 0.2189 -0.1723 0.1788 0.076 Uiso 0.555(4) 1 calc PR A 1
C40A C 0.1780(6) -0.3404(7) 0.2446(7) 0.073(2) Uani 0.555(4) 1 d PDU A 1
H40A H 0.1502 -0.3253 0.1920 0.110 Uiso 0.555(4) 1 calc PR A 1
H40B H 0.1432 -0.3471 0.2883 0.110 Uiso 0.555(4) 1 calc PR A 1
H40C H 0.2048 -0.3962 0.2382 0.110 Uiso 0.555(4) 1 calc PR A 1
C41A C 0.3276(5) -0.0562(7) 0.2487(7) 0.0751(12) Uani 0.555(4) 1 d PDU A 1
H41A H 0.2840 -0.0159 0.2451 0.090 Uiso 0.555(4) 1 calc PR A 1
H41B H 0.3434 -0.0623 0.1914 0.090 Uiso 0.555(4) 1 calc PR A 1
C43A C 0.3534(6) 0.0443(9) 0.3770(7) 0.0896(14) Uani 0.555(4) 1 d PDU A 1
H43A H 0.3175 0.0909 0.3577 0.107 Uiso 0.555(4) 1 calc PR A 1
H43B H 0.3294 0.0017 0.4135 0.107 Uiso 0.555(4) 1 calc PR A 1
C42A C 0.3922(6) -0.0050(8) 0.2996(7) 0.0795(13) Uani 0.555(4) 1 d PDU A 1
H42A H 0.4150 0.0394 0.2639 0.095 Uiso 0.555(4) 1 calc PR A 1
H42B H 0.4314 -0.0468 0.3211 0.095 Uiso 0.555(4) 1 calc PR A 1
C44A C 0.4311(7) 0.0851(9) 0.4205(7) 0.0955(16) Uani 0.555(4) 1 d PDU A 1
H44A H 0.4715 0.0421 0.4126 0.115 Uiso 0.555(4) 1 calc PR A 1
H44B H 0.4429 0.1400 0.3905 0.115 Uiso 0.555(4) 1 calc PR A 1
C45A C 0.4314(7) 0.1075(10) 0.5166(7) 0.1008(19) Uani 0.555(4) 1 d PDU A 1
H45A H 0.4730 0.1481 0.5336 0.121 Uiso 0.555(4) 1 calc PR A 1
H45B H 0.4367 0.0528 0.5504 0.121 Uiso 0.555(4) 1 calc PR A 1
C46A C 0.3533(7) 0.1540(10) 0.5280(9) 0.121(3) Uani 0.555(4) 1 d PDU A 1
H46A H 0.3518 0.1744 0.5856 0.182 Uiso 0.555(4) 1 calc PR A 1
H46B H 0.3130 0.1113 0.5152 0.182 Uiso 0.555(4) 1 calc PR A 1
H46C H 0.3472 0.2048 0.4902 0.182 Uiso 0.555(4) 1 calc PR A 1
N1B N 0.2079(5) -0.2815(6) 0.2272(7) 0.0614(12) Uani 0.445(4) 1 d PDU A 2
N2B N 0.2908(5) -0.2062(7) 0.2969(7) 0.0679(12) Uani 0.445(4) 1 d PDU A 2
C37B C 0.2161(7) -0.3221(8) 0.3048(6) 0.0654(13) Uani 0.445(4) 1 d PDU A 2
H37B H 0.1907 -0.3726 0.3236 0.078 Uiso 0.445(4) 1 calc PR A 2
C38B C 0.2682(8) -0.2733(9) 0.3465(9) 0.0698(13) Uani 0.445(4) 1 d PDU A 2
H38B H 0.2868 -0.2835 0.4023 0.084 Uiso 0.445(4) 1 calc PR A 2
C39B C 0.2537(5) -0.2109(7) 0.2234(7) 0.0629(12) Uani 0.445(4) 1 d PDU A 2
H39B H 0.2582 -0.1725 0.1774 0.076 Uiso 0.445(4) 1 calc PR A 2
C40B C 0.1544(7) -0.3146(9) 0.1589(7) 0.073(2) Uani 0.445(4) 1 d PDU A 2
H40D H 0.1567 -0.2764 0.1100 0.110 Uiso 0.445(4) 1 calc PR A 2
H40E H 0.1038 -0.3138 0.1776 0.110 Uiso 0.445(4) 1 calc PR A 2
H40F H 0.1676 -0.3755 0.1444 0.110 Uiso 0.445(4) 1 calc PR A 2
C41B C 0.3488(7) -0.1425(8) 0.3289(8) 0.0751(12) Uani 0.445(4) 1 d PDU A 2
H41C H 0.3960 -0.1735 0.3456 0.090 Uiso 0.445(4) 1 calc PR A 2
H41D H 0.3323 -0.1093 0.3773 0.090 Uiso 0.445(4) 1 calc PR A 2
C42B C 0.3584(10) -0.0798(8) 0.2544(8) 0.0795(13) Uani 0.445(4) 1 d PDU A 2
H42C H 0.4102 -0.0757 0.2378 0.095 Uiso 0.445(4) 1 calc PR A 2
H42D H 0.3228 -0.0909 0.2058 0.095 Uiso 0.445(4) 1 calc PR A 2
C43B C 0.3358(9) -0.0039(10) 0.3102(9) 0.0896(14) Uani 0.445(4) 1 d PDU A 2
H43C H 0.2887 -0.0211 0.3341 0.107 Uiso 0.445(4) 1 calc PR A 2
H43D H 0.3248 0.0485 0.2743 0.107 Uiso 0.445(4) 1 calc PR A 2
C44B C 0.3937(9) 0.0265(11) 0.3856(10) 0.0955(16) Uani 0.445(4) 1 d PDU A 2
H44C H 0.4067 -0.0246 0.4224 0.115 Uiso 0.445(4) 1 calc PR A 2
H44D H 0.4400 0.0493 0.3636 0.115 Uiso 0.445(4) 1 calc PR A 2
C45B C 0.3551(8) 0.1023(10) 0.4362(10) 0.1008(19) Uani 0.445(4) 1 d PDU A 2
H45C H 0.3296 0.1446 0.3967 0.121 Uiso 0.445(4) 1 calc PR A 2
H45D H 0.3170 0.0754 0.4698 0.121 Uiso 0.445(4) 1 calc PR A 2
C46B C 0.4126(11) 0.1525(11) 0.4939(11) 0.121(3) Uani 0.445(4) 1 d PDU A 2
H46D H 0.4515 0.1768 0.4610 0.182 Uiso 0.445(4) 1 calc PR A 2
H46E H 0.4350 0.1116 0.5358 0.182 Uiso 0.445(4) 1 calc PR A 2
H46F H 0.3878 0.2009 0.5215 0.182 Uiso 0.445(4) 1 calc PR A 2

loop_
_atom_site_aniso_label
_atom_site_aniso_U_11
_atom_site_aniso_U_22
_atom_site_aniso_U_33
_atom_site_aniso_U_23
_atom_site_aniso_U_13
_atom_site_aniso_U_12
Er1 0.01122(10) 0.01258(9) 0.01224(10) -0.00054(6) -0.00010(7) 0.00067(6)
Er2 0.01199(10) 0.01289(9) 0.01243(10) 0.00006(7) -0.00014(7) -0.00068(7)
Cl1 0.0149(5) 0.0244(5) 0.0429(6) 0.0131(5) 0.0016(5) 0.0015(4)
O1 0.0203(17) 0.0378(18) 0.0461(19) 0.0218(16) 0.0015(14) -0.0059(15)
O2 0.0197(17) 0.0333(18) 0.051(2) 0.0237(16) -0.0037(15) 0.0016(14)
O3 0.0240(18) 0.0373(18) 0.048(2) -0.0249(16) -0.0023(15) 0.0058(15)
O5 0.033(2) 0.046(2) 0.0382(19) 0.0214(16) -0.0172(15) -0.0048(16)
O4 0.0194(16) 0.0259(15) 0.0376(17) -0.0135(14) -0.0007(13) -0.0044(13)
O6 0.0312(19) 0.0428(19) 0.0326(17) 0.0206(15) 0.0009(14) -0.0084(16)
O7 0.0171(16) 0.0402(18) 0.0248(15) -0.0139(14) -0.0043(12) -0.0005(14)
O8 0.0182(15) 0.0336(16) 0.0162(13) -0.0040(13) 0.0013(11) 0.0090(13)
O9 0.0283(18) 0.0316(17) 0.0239(15) -0.0112(13) 0.0031(13) 0.0013(14)
O10 0.0203(16) 0.0287(16) 0.0312(16) -0.0136(14) 0.0053(13) -0.0065(13)
O11 0.0259(17) 0.0343(17) 0.0237(15) -0.0100(14) -0.0015(13) -0.0100(14)
O12 0.0227(18) 0.0311(17) 0.0352(17) -0.0136(14) 0.0080(14) -0.0057(14)
C1 0.018(2) 0.021(2) 0.029(2) 0.0108(18) 0.0003(18) -0.0030(18)
C2 0.015(2) 0.022(2) 0.025(2) 0.0111(18) 0.0016(17) 0.0003(17)
C3 0.014(2) 0.031(2) 0.038(3) 0.014(2) -0.0061(19) -0.0086(19)
C4 0.023(3) 0.034(2) 0.030(2) 0.014(2) -0.0101(19) -0.005(2)
C5 0.016(2) 0.026(2) 0.022(2) 0.0095(18) 0.0003(17) 0.0005(18)
C6 0.016(2) 0.019(2) 0.024(2) 0.0043(17) -0.0028(17) 0.0005(17)
C7 0.016(2) 0.026(2) 0.022(2) 0.0079(18) -0.0011(17) -0.0015(17)
C8 0.032(3) 0.033(2) 0.022(2) 0.0083(19) -0.0080(19) -0.005(2)
C9 0.037(3) 0.052(3) 0.029(2) 0.003(2) -0.011(2) -0.011(3)
C10 0.035(3) 0.037(3) 0.033(2) -0.001(2) -0.002(2) -0.019(2)
C11 0.028(3) 0.026(2) 0.029(2) 0.0079(19) 0.0035(19) -0.0056(19)
C12 0.025(2) 0.025(2) 0.022(2) 0.0086(18) -0.0031(18) -0.0041(19)
C13 0.021(2) 0.021(2) 0.029(2) -0.0103(18) 0.0016(18) -0.0042(18)
C14 0.015(2) 0.025(2) 0.027(2) -0.0103(18) -0.0003(17) 0.0005(18)
C15 0.028(3) 0.028(2) 0.042(3) -0.014(2) -0.011(2) 0.015(2)
C16 0.031(3) 0.038(3) 0.026(2) -0.009(2) -0.012(2) 0.015(2)
C17 0.015(2) 0.023(2) 0.020(2) -0.0056(17) 0.0019(16) 0.0012(17)
C18 0.013(2) 0.021(2) 0.0165(19) -0.0013(16) 0.0023(15) -0.0013(16)
C19 0.013(2) 0.023(2) 0.023(2) -0.0082(17) -0.0007(16) -0.0006(17)
C20 0.039(3) 0.029(2) 0.021(2) -0.0083(19) -0.005(2) 0.003(2)
C21 0.044(3) 0.042(3) 0.018(2) 0.003(2) -0.012(2) 0.009(2)
C22 0.034(3) 0.023(2) 0.032(2) 0.003(2) -0.007(2) 0.016(2)
C23 0.025(2) 0.021(2) 0.027(2) -0.0074(18) -0.0007(18) 0.0048(18)
C24 0.019(2) 0.021(2) 0.0183(19) -0.0006(17) 0.0000(16) -0.0018(17)
C25 0.023(2) 0.021(2) 0.0172(19) -0.0043(17) 0.0061(17) -0.0059(18)
C26 0.021(2) 0.023(2) 0.020(2) -0.0073(18) 0.0054(17) -0.0046(18)
C27 0.026(3) 0.027(2) 0.030(2) -0.0106(19) -0.0055(19) 0.012(2)
C28 0.030(3) 0.039(3) 0.020(2) -0.009(2) -0.0077(19) 0.009(2)
C29 0.018(2) 0.023(2) 0.024(2) -0.0105(18) 0.0033(17) -0.0025(18)
C30 0.023(2) 0.021(2) 0.023(2) -0.0059(18) 0.0024(18) -0.0053(18)
C31 0.021(2) 0.020(2) 0.021(2) -0.0028(17) 0.0031(17) -0.0043(18)
C32 0.037(3) 0.033(3) 0.026(2) -0.003(2) -0.007(2) -0.005(2)
C33 0.046(3) 0.046(3) 0.038(3) 0.009(3) -0.012(2) -0.001(3)
C34 0.042(3) 0.037(3) 0.046(3) 0.008(2) 0.002(2) 0.007(2)
C35 0.038(3) 0.027(2) 0.035(3) -0.005(2) 0.002(2) 0.001(2)
C36 0.022(2) 0.020(2) 0.023(2) -0.0068(17) 0.0048(18) -0.0065(18)
N1A 0.069(3) 0.053(2) 0.065(3) 0.009(2) 0.021(2) 0.019(2)
N2A 0.078(3) 0.061(2) 0.067(2) 0.006(2) 0.017(2) 0.017(2)
C37A 0.075(3) 0.060(2) 0.063(3) 0.011(2) 0.020(2) 0.022(2)
C38A 0.079(3) 0.064(2) 0.068(2) 0.006(2) 0.016(2) 0.021(2)
C39A 0.072(3) 0.058(2) 0.061(2) 0.008(2) 0.018(2) 0.020(2)
C40A 0.072(4) 0.065(4) 0.084(4) -0.004(4) 0.018(4) 0.015(4)
C41A 0.082(3) 0.067(2) 0.078(2) 0.005(2) 0.019(2) 0.019(2)
C43A 0.098(3) 0.081(3) 0.090(3) 0.006(2) 0.011(3) 0.018(3)
C42A 0.086(3) 0.073(3) 0.081(3) 0.006(2) 0.019(2) 0.018(2)
C44A 0.102(3) 0.086(3) 0.100(3) 0.004(3) 0.012(3) 0.011(3)
C45A 0.109(4) 0.088(3) 0.106(3) 0.012(3) 0.011(3) 0.018(3)
C46A 0.130(6) 0.098(5) 0.137(6) 0.006(5) 0.021(6) 0.008(6)
N1B 0.069(3) 0.053(2) 0.065(3) 0.009(2) 0.021(2) 0.019(2)
N2B 0.078(3) 0.061(2) 0.067(2) 0.006(2) 0.017(2) 0.017(2)
C37B 0.075(3) 0.060(2) 0.063(3) 0.011(2) 0.020(2) 0.022(2)
C38B 0.079(3) 0.064(2) 0.068(2) 0.006(2) 0.016(2) 0.021(2)
C39B 0.072(3) 0.058(2) 0.061(2) 0.008(2) 0.018(2) 0.020(2)
C40B 0.072(4) 0.065(4) 0.084(4) -0.004(4) 0.018(4) 0.015(4)
C41B 0.082(3) 0.067(2) 0.078(2) 0.005(2) 0.019(2) 0.019(2)
C42B 0.086(3) 0.073(3) 0.081(3) 0.006(2) 0.019(2) 0.018(2)
C43B 0.098(3) 0.081(3) 0.090(3) 0.006(2) 0.011(3) 0.018(3)
C44B 0.102(3) 0.086(3) 0.100(3) 0.004(3) 0.012(3) 0.011(3)
C45B 0.109(4) 0.088(3) 0.106(3) 0.012(3) 0.011(3) 0.018(3)
C46B 0.130(6) 0.098(5) 0.137(6) 0.006(5) 0.021(6) 0.008(6)

loop_
_atom_type_symbol
_atom_type_description
_atom_type_scat_dispersion_real
_atom_type_scat_dispersion_imag
_atom_type_scat_source
C C 0.0033 0.0016 'International Tables Vol C Tables 4.2.6.8 and 6.1.1.4'
H H 0.0000 0.0000 'International Tables Vol C Tables 4.2.6.8 and 6.1.1.4'
N N 0.0061 0.0033 'International Tables Vol C Tables 4.2.6.8 and 6.1.1.4'
O O 0.0106 0.0060 'International Tables Vol C Tables 4.2.6.8 and 6.1.1.4'
Cl Cl 0.1484 0.1585 'International Tables Vol C Tables 4.2.6.8 and 6.1.1.4'
Er Er -0.2586 4.9576 'International Tables Vol C Tables 4.2.6.8 and 6.1.1.4'

loop_
_geom_angle_atom_site_label_1
_geom_angle_atom_site_label_2
_geom_angle_atom_site_label_3
_geom_angle
_geom_angle_site_symmetry_1
_geom_angle_site_symmetry_3
O1 Er1 O7 79.10(10) . 4_565
O1 Er1 O5 77.06(12) . 4_566
O7 Er1 O5 144.39(12) 4_565 4_566
O1 Er1 O6 80.83(12) . 2_644
O7 Er1 O6 78.49(11) 4_565 2_644
O5 Er1 O6 122.65(11) 4_566 2_644
O1 Er1 O3 100.08(12) . .
O7 Er1 O3 82.23(11) 4_565 .
O5 Er1 O3 76.38(11) 4_566 .
O6 Er1 O3 160.17(11) 2_644 .
O1 Er1 O2 124.71(11) . 3_655
O7 Er1 O2 142.14(11) 4_565 3_655
O5 Er1 O2 73.44(11) 4_566 3_655
O6 Er1 O2 77.46(11) 2_644 3_655
O3 Er1 O2 116.49(12) . 3_655
O1 Er1 Cl1 156.72(8) . .
O7 Er1 Cl1 78.10(7) 4_565 .
O5 Er1 Cl1 125.30(9) 4_566 .
O6 Er1 Cl1 90.07(9) 2_644 .
O3 Er1 Cl1 81.44(8) . .
O2 Er1 Cl1 73.15(8) 3_655 .
O11 Er2 O4 94.75(11) 4_565 .
O11 Er2 O10 81.58(11) 4_565 3
O4 Er2 O10 156.50(10) . 3
O11 Er2 O8 80.26(10) 4_565 4_565
O4 Er2 O8 78.30(10) . 4_565
O10 Er2 O8 78.20(10) 3 4_565
O11 Er2 O9 75.42(10) 4_565 .
O4 Er2 O9 74.73(10) . .
O10 Er2 O9 125.81(10) 3 .
O8 Er2 O9 141.66(10) 4_565 .
O11 Er2 O12 122.87(10) 4_565 2_545
O4 Er2 O12 119.63(10) . 2_545
O10 Er2 O12 80.80(10) 3 2_545
O8 Er2 O12 145.79(10) 4_565 2_545
O9 Er2 O12 72.36(10) . 2_545
O11 Er2 Cl1 161.70(7) 4_565 .
O4 Er2 Cl1 82.86(8) . .
O10 Er2 Cl1 93.36(8) 3 .
O8 Er2 Cl1 81.49(7) 4_565 .
O9 Er2 Cl1 120.88(7) . .
O12 Er2 Cl1 73.08(7) 2_545 .
Er2 Cl1 Er1 112.71(3) . .
C1 O1 Er1 146.1(3) . .
C1 O2 Er1 141.9(3) . 3_655
C13 O3 Er1 140.0(3) . .
C12 O5 Er1 162.6(3) . 4_565
C13 O4 Er2 144.7(3) . .
C12 O6 Er1 128.8(3) . 2_654
C24 O7 Er1 157.5(3) . 4_566
C24 O8 Er2 133.3(2) . 4_566
C25 O9 Er2 136.2(3) . .
C25 O10 Er2 140.4(3) . 3
C36 O11 Er2 162.5(3) . 4_566
C36 O12 Er2 116.3(2) . 2
O2 C1 O1 126.1(4) . .
O2 C1 C2 117.5(4) . .
O1 C1 C2 116.4(4) . .
C3 C2 C7 119.2(4) . .
C3 C2 C1 117.1(4) . .
C7 C2 C1 123.6(4) . .
C2 C3 C4 121.1(4) . .
C2 C3 H3A 119.4 . .
C4 C3 H3A 119.4 . .
C5 C4 C3 121.3(4) . .
C5 C4 H4A 119.4 . .
C3 C4 H4A 119.4 . .
C4 C5 C6 120.0(4) . .
C4 C5 C12 117.5(4) . .
C6 C5 C12 122.5(4) . .
C11 C6 C7 119.1(4) . .
C11 C6 C5 122.5(4) . .
C7 C6 C5 118.3(4) . .
C8 C7 C6 118.7(4) . .
C8 C7 C2 121.4(4) . .
C6 C7 C2 119.9(4) . .
C9 C8 C7 120.1(4) . .
C9 C8 H8A 119.9 . .
C7 C8 H8A 119.9 . .
C8 C9 C10 121.1(4) . .
C8 C9 H9A 119.5 . .
C10 C9 H9A 119.5 . .
C11 C10 C9 119.9(4) . .
C11 C10 H10A 120.0 . .
C9 C10 H10A 120.0 . .
C10 C11 C6 120.9(4) . .
C10 C11 H11A 119.5 . .
C6 C11 H11A 119.5 . .
O5 C12 O6 124.4(4) . .
O5 C12 C5 117.3(4) . .
O6 C12 C5 118.3(4) . .
O4 C13 O3 123.4(4) . .
O4 C13 C14 119.6(4) . .
O3 C13 C14 116.9(4) . .
C15 C14 C19 119.1(4) . .
C15 C14 C13 116.7(4) . .
C19 C14 C13 124.2(4) . .
C14 C15 C16 121.3(4) . .
C14 C15 H15A 119.3 . .
C16 C15 H15A 119.3 . .
C17 C16 C15 121.8(4) . .
C17 C16 H16A 119.1 . .
C15 C16 H16A 119.1 . .
C16 C17 C18 118.6(4) . .
C16 C17 C24 115.8(3) . .
C18 C17 C24 125.5(3) . .
C23 C18 C19 118.5(3) . .
C23 C18 C17 121.9(3) . .
C19 C18 C17 119.6(3) . .
C18 C19 C20 118.6(4) . .
C18 C19 C14 119.5(3) . .
C20 C19 C14 121.9(4) . .
C21 C20 C19 120.7(4) . .
C21 C20 H20A 119.6 . .
C19 C20 H20A 119.6 . .
C20 C21 C22 120.4(4) . .
C20 C21 H21A 119.8 . .
C22 C21 H21A 119.8 . .
C23 C22 C21 120.7(4) . .
C23 C22 H22A 119.7 . .
C21 C22 H22A 119.7 . .
C22 C23 C18 121.1(4) . .
C22 C23 H23A 119.4 . .
C18 C23 H23A 119.4 . .
O7 C24 O8 125.4(4) . .
O7 C24 C17 115.0(3) . .
O8 C24 C17 119.6(3) . .
O9 C25 O10 125.8(4) . .
O9 C25 C26 118.1(4) . .
O10 C25 C26 116.0(4) . .
C27 C26 C31 119.6(4) . .
C27 C26 C25 117.7(4) . .
C31 C26 C25 122.6(4) . .
C26 C27 C28 120.4(4) . .
C26 C27 H27A 119.8 . .
C28 C27 H27A 119.8 . .
C29 C28 C27 121.1(4) . .
C29 C28 H28A 119.4 . .
C27 C28 H28A 119.4 . .
C28 C29 C30 119.7(4) . .
C28 C29 C36 118.6(4) . .
C30 C29 C36 121.6(4) . .
C35 C30 C29 122.3(4) . .
C35 C30 C31 119.3(4) . .
C29 C30 C31 118.4(4) . .
C26 C31 C30 120.1(4) . .
C26 C31 C32 121.6(4) . .
C30 C31 C32 118.3(4) . .
C33 C32 C31 120.0(4) . .
C33 C32 H32A 120.0 . .
C31 C32 H32A 120.0 . .
C32 C33 C34 121.7(4) . .
C32 C33 H33A 119.2 . .
C34 C33 H33A 119.2 . .
C35 C34 C33 119.9(5) . .
C35 C34 H34A 120.1 . .
C33 C34 H34A 120.1 . .
C34 C35 C30 120.9(4) . .
C34 C35 H35A 119.6 . .
C30 C35 H35A 119.6 . .
O11 C36 O12 123.1(4) . .
O11 C36 C29 118.8(4) . .
O12 C36 C29 118.1(4) . .
C39A N1A C37A 107.7(11) . .
C39A N1A C40A 129.5(10) . .
C37A N1A C40A 122.8(8) . .
C39A N2A C38A 106.7(9) . .
C39A N2A C41A 124.7(8) . .
C38A N2A C41A 128.6(10) . .
C38A C37A N1A 106.9(12) . .
C38A C37A H37A 126.6 . .
N1A C37A H37A 126.6 . .
C37A C38A N2A 109.4(12) . .
C37A C38A H38A 125.3 . .
N2A C38A H38A 125.3 . .
N1A C39A N2A 109.3(8) . .
N1A C39A H39A 125.4 . .
N2A C39A H39A 125.4 . .
N1A C40A H40A 109.5 . .
N1A C40A H40B 109.5 . .
H40A C40A H40B 109.5 . .
N1A C40A H40C 109.5 . .
H40A C40A H40C 109.5 . .
H40B C40A H40C 109.5 . .
N2A C41A C42A 124.0(10) . .
N2A C41A H41A 106.3 . .
C42A C41A H41A 106.3 . .
N2A C41A H41B 106.3 . .
C42A C41A H41B 106.3 . .
H41A C41A H41B 106.4 . .
C44A C43A C42A 95.6(7) . .
C44A C43A H43A 112.6 . .
C42A C43A H43A 112.6 . .
C44A C43A H43B 112.6 . .
C42A C43A H43B 112.6 . .
H43A C43A H43B 110.1 . .
C41A C42A C43A 106.1(9) . .
C41A C42A H42A 110.5 . .
C43A C42A H42A 110.5 . .
C41A C42A H42B 110.5 . .
C43A C42A H42B 110.5 . .
H42A C42A H42B 108.7 . .
C45A C44A C43A 116.2(9) . .
C45A C44A H44A 108.2 . .
C43A C44A H44A 108.2 . .
C45A C44A H44B 108.2 . .
C43A C44A H44B 108.2 . .
H44A C44A H44B 107.4 . .
C44A C45A C46A 105.4(8) . .
C44A C45A H45A 110.7 . .
C46A C45A H45A 110.7 . .
C44A C45A H45B 110.7 . .
C46A C45A H45B 110.7 . .
H45A C45A H45B 108.8 . .
C45A C46A H46A 109.5 . .
C45A C46A H46B 109.5 . .
H46A C46A H46B 109.5 . .
C45A C46A H46C 109.5 . .
H46A C46A H46C 109.5 . .
H46B C46A H46C 109.5 . .
C39B N1B C37B 111.2(12) . .
C39B N1B C40B 126.3(11) . .
C37B N1B C40B 122.4(9) . .
C39B N2B C38B 109.4(10) . .
C39B N2B C41B 130.2(10) . .
C38B N2B C41B 120.4(10) . .
C38B C37B N1B 103.6(13) . .
C38B C37B H37B 128.2 . .
N1B C37B H37B 128.2 . .
C37B C38B N2B 109.9(13) . .
C37B C38B H38B 125.0 . .
N2B C38B H38B 125.0 . .
N2B C39B N1B 105.8(10) . .
N2B C39B H39B 127.1 . .
N1B C39B H39B 127.1 . .
N1B C40B H40D 109.5 . .
N1B C40B H40E 109.5 . .
H40D C40B H40E 109.5 . .
N1B C40B H40F 109.5 . .
H40D C40B H40F 109.5 . .
H40E C40B H40F 109.5 . .
N2B C41B C42B 103.9(10) . .
N2B C41B H41C 111.0 . .
C42B C41B H41C 111.0 . .
N2B C41B H41D 111.0 . .
C42B C41B H41D 111.0 . .
H41C C41B H41D 109.0 . .
C43B C42B C41B 87.3(10) . .
C43B C42B H42C 114.1 . .
C41B C42B H42C 114.1 . .
C43B C42B H42D 114.1 . .
C41B C42B H42D 114.1 . .
H42C C42B H42D 111.3 . .
C42B C43B C44B 118.2(11) . .
C42B C43B H43C 107.8 . .
C44B C43B H43C 107.8 . .
C42B C43B H43D 107.8 . .
C44B C43B H43D 107.8 . .
H43C C43B H43D 107.1 . .
C45B C44B C43B 108.0(10) . .
C45B C44B H44C 110.1 . .
C43B C44B H44C 110.1 . .
C45B C44B H44D 110.1 . .
C43B C44B H44D 110.1 . .
H44C C44B H44D 108.4 . .
C46B C45B C44B 111.3(10) . .
C46B C45B H45C 109.4 . .
C44B C45B H45C 109.4 . .
C46B C45B H45D 109.4 . .
C44B C45B H45D 109.4 . .
H45C C45B H45D 108.0 . .
C45B C46B H46D 109.5 . .
C45B C46B H46E 109.5 . .
H46D C46B H46E 109.5 . .
C45B C46B H46F 109.5 . .
H46D C46B H46F 109.5 . .
H46E C46B H46F 109.5 . .

loop_
_geom_bond_atom_site_label_1
_geom_bond_atom_site_label_2
_geom_bond_distance
_geom_bond_site_symmetry_2
Er1 O1 2.264(3) .
Er1 O7 2.267(3) 4_565
Er1 O5 2.277(3) 4_566
Er1 O6 2.281(3) 2_644
Er1 O3 2.284(3) .
Er1 O2 2.303(3) 3_655
Er1 Cl1 2.7872(10) .
Er2 O11 2.226(3) 4_565
Er2 O4 2.251(3) .
Er2 O10 2.266(3) 3
Er2 O8 2.311(2) 4_565
Er2 O9 2.337(3) .
Er2 O12 2.343(3) 2_545
Er2 Cl1 2.7407(10) .
O1 C1 1.258(5) .
O2 C1 1.239(5) .
O2 Er1 2.303(3) 3_655
O3 C13 1.268(5) .
O5 C12 1.247(5) .
O5 Er1 2.277(3) 4_565
O4 C13 1.253(5) .
O6 C12 1.253(5) .
O6 Er1 2.281(3) 2_654
O7 C24 1.250(4) .
O7 Er1 2.267(3) 4_566
O8 C24 1.255(4) .
O8 Er2 2.311(2) 4_566
O9 C25 1.254(5) .
O10 C25 1.256(5) .
O10 Er2 2.266(3) 3
O11 C36 1.245(5) .
O11 Er2 2.226(3) 4_566
O12 C36 1.256(5) .
O12 Er2 2.343(3) 2
C1 C2 1.506(5) .
C2 C3 1.380(5) .
C2 C7 1.431(5) .
C3 C4 1.399(5) .
C3 H3A 0.9300 .
C4 C5 1.373(6) .
C4 H4A 0.9300 .
C5 C6 1.435(5) .
C5 C12 1.498(5) .
C6 C11 1.406(5) .
C6 C7 1.431(5) .
C7 C8 1.415(5) .
C8 C9 1.369(6) .
C8 H8A 0.9300 .
C9 C10 1.407(6) .
C9 H9A 0.9300 .
C10 C11 1.367(6) .
C10 H10A 0.9300 .
C11 H11A 0.9300 .
C13 C14 1.492(5) .
C14 C15 1.373(5) .
C14 C19 1.434(5) .
C15 C16 1.392(6) .
C15 H15A 0.9300 .
C16 C17 1.380(5) .
C16 H16A 0.9300 .
C17 C18 1.432(5) .
C17 C24 1.516(5) .
C18 C23 1.419(5) .
C18 C19 1.420(5) .
C19 C20 1.422(5) .
C20 C21 1.368(6) .
C20 H20A 0.9300 .
C21 C22 1.393(6) .
C21 H21A 0.9300 .
C22 C23 1.357(5) .
C22 H22A 0.9300 .
C23 H23A 0.9300 .
C25 C26 1.505(5) .
C26 C27 1.379(5) .
C26 C31 1.417(6) .
C27 C28 1.401(5) .
C27 H27A 0.9300 .
C28 C29 1.380(6) .
C28 H28A 0.9300 .
C29 C30 1.424(5) .
C29 C36 1.488(5) .
C30 C35 1.413(6) .
C30 C31 1.425(5) .
C31 C32 1.428(5) .
C32 C33 1.361(6) .
C32 H32A 0.9300 .
C33 C34 1.399(7) .
C33 H33A 0.9300 .
C34 C35 1.363(6) .
C34 H34A 0.9300 .
C35 H35A 0.9300 .
N1A C39A 1.315(8) .
N1A C37A 1.361(8) .
N1A C40A 1.460(11) .
N2A C39A 1.320(10) .
N2A C38A 1.349(8) .
N2A C41A 1.486(11) .
C37A C38A 1.305(16) .
C37A H37A 0.9300 .
C38A H38A 0.9300 .
C39A H39A 0.9300 .
C40A H40A 0.9600 .
C40A H40B 0.9600 .
C40A H40C 0.9600 .
C41A C42A 1.545(9) .
C41A H41A 0.9700 .
C41A H41B 0.9700 .
C43A C44A 1.604(9) .
C43A C42A 1.617(9) .
C43A H43A 0.9700 .
C43A H43B 0.9700 .
C42A H42A 0.9700 .
C42A H42B 0.9700 .
C44A C45A 1.554(9) .
C44A H44A 0.9700 .
C44A H44B 0.9700 .
C45A C46A 1.560(9) .
C45A H45A 0.9700 .
C45A H45B 0.9700 .
C46A H46A 0.9600 .
C46A H46B 0.9600 .
C46A H46C 0.9600 .
N1B C39B 1.323(9) .
N1B C37B 1.362(9) .
N1B C40B 1.465(12) .
N2B C39B 1.292(10) .
N2B C38B 1.342(9) .
N2B C41B 1.453(12) .
C37B C38B 1.308(17) .
C37B H37B 0.9300 .
C38B H38B 0.9300 .
C39B H39B 0.9300 .
C40B H40D 0.9600 .
C40B H40E 0.9600 .
C40B H40F 0.9600 .
C41B C42B 1.517(9) .
C41B H41C 0.9700 .
C41B H41D 0.9700 .
C42B C43B 1.496(9) .
C42B H42C 0.9700 .
C42B H42D 0.9700 .
C43B C44B 1.577(9) .
C43B H43C 0.9700 .
C43B H43D 0.9700 .
C44B C45B 1.561(9) .
C44B H44C 0.9700 .
C44B H44D 0.9700 .
C45B C46B 1.508(10) .
C45B H45C 0.9700 .
C45B H45D 0.9700 .
C46B H46D 0.9600 .
C46B H46E 0.9600 .
C46B H46F 0.9600 .

loop_
_geom_torsion_atom_site_label_1
_geom_torsion_atom_site_label_2
_geom_torsion_atom_site_label_3
_geom_torsion_atom_site_label_4
_geom_torsion
_geom_torsion_site_symmetry_1
O11 Er2 Cl1 Er1 55.9(3) 4_565
O4 Er2 Cl1 Er1 -27.63(8) .
O10 Er2 Cl1 Er1 129.07(8) 3
O8 Er2 Cl1 Er1 51.54(7) 4_565
O9 Er2 Cl1 Er1 -95.04(9) .
O12 Er2 Cl1 Er1 -151.61(9) 2_545
O1 Er1 Cl1 Er2 -49.9(2) .
O7 Er1 Cl1 Er2 -38.10(8) 4_565
O5 Er1 Cl1 Er2 112.23(10) 4_566
O6 Er1 Cl1 Er2 -116.31(9) 2_644
O3 Er1 Cl1 Er2 45.70(9) .
O2 Er1 Cl1 Er2 166.82(10) 3_655
O7 Er1 O1 C1 -154.4(5) 4_565
O5 Er1 O1 C1 52.3(5) 4_566
O6 Er1 O1 C1 -74.4(5) 2_644
O3 Er1 O1 C1 125.7(5) .
O2 Er1 O1 C1 -6.7(6) 3_655
Cl1 Er1 O1 C1 -142.6(4) .
O1 Er1 O3 C13 109.6(5) .
O7 Er1 O3 C13 32.2(5) 4_565
O5 Er1 O3 C13 -176.5(5) 4_566
O6 Er1 O3 C13 18.7(7) 2_644
O2 Er1 O3 C13 -113.1(5) 3_655
Cl1 Er1 O3 C13 -46.9(5) .
O11 Er2 O4 C13 164.4(5) 4_565
O10 Er2 O4 C13 -115.8(5) 3
O8 Er2 O4 C13 -116.5(5) 4_565
O9 Er2 O4 C13 91.0(5) .
O12 Er2 O4 C13 32.1(5) 2_545
Cl1 Er2 O4 C13 -33.8(5) .
O11 Er2 O9 C25 17.4(4) 4_565
O4 Er2 O9 C25 116.6(4) .
O10 Er2 O9 C25 -50.6(4) 3
O8 Er2 O9 C25 69.7(4) 4_565
O12 Er2 O9 C25 -114.8(4) 2_545
Cl1 Er2 O9 C25 -171.7(3) .
Er1 O2 C1 O1 15.8(8) 3_655
Er1 O2 C1 C2 -162.6(3) 3_655
Er1 O1 C1 O2 -4.2(9) .
Er1 O1 C1 C2 174.3(3) .
O2 C1 C2 C3 135.1(4) .
O1 C1 C2 C3 -43.5(6) .
O2 C1 C2 C7 -45.8(6) .
O1 C1 C2 C7 135.6(4) .
C7 C2 C3 C4 2.2(7) .
C1 C2 C3 C4 -178.6(4) .
C2 C3 C4 C5 0.4(7) .
C3 C4 C5 C6 -3.7(7) .
C3 C4 C5 C12 175.2(4) .
C4 C5 C6 C11 -173.4(4) .
C12 C5 C6 C11 7.7(6) .
C4 C5 C6 C7 4.2(6) .
C12 C5 C6 C7 -174.7(4) .
C11 C6 C7 C8 -2.5(6) .
C5 C6 C7 C8 179.8(4) .
C11 C6 C7 C2 176.1(4) .
C5 C6 C7 C2 -1.6(6) .
C3 C2 C7 C8 177.0(4) .
C1 C2 C7 C8 -2.1(7) .
C3 C2 C7 C6 -1.6(6) .
C1 C2 C7 C6 179.3(4) .
C6 C7 C8 C9 2.7(7) .
C2 C7 C8 C9 -176.0(4) .
C7 C8 C9 C10 -0.6(7) .
C8 C9 C10 C11 -1.6(8) .
C9 C10 C11 C6 1.8(7) .
C7 C6 C11 C10 0.3(7) .
C5 C6 C11 C10 177.9(4) .
Er1 O5 C12 O6 19.6(14) 4_565
Er1 O5 C12 C5 -158.1(8) 4_565
Er1 O6 C12 O5 3.4(7) 2_654
Er1 O6 C12 C5 -178.9(3) 2_654
C4 C5 C12 O5 37.5(6) .
C6 C5 C12 O5 -143.6(4) .
C4 C5 C12 O6 -140.3(4) .
C6 C5 C12 O6 38.6(6) .
Er2 O4 C13 O3 60.2(7) .
Er2 O4 C13 C14 -117.2(4) .
Er1 O3 C13 O4 4.3(8) .
Er1 O3 C13 C14 -178.2(3) .
O4 C13 C14 C15 142.3(4) .
O3 C13 C14 C15 -35.3(6) .
O4 C13 C14 C19 -36.5(6) .
O3 C13 C14 C19 145.9(4) .
C19 C14 C15 C16 -0.1(7) .
C13 C14 C15 C16 -179.0(4) .
C14 C15 C16 C17 1.3(8) .
C15 C16 C17 C18 -0.5(7) .
C15 C16 C17 C24 -179.1(4) .
C16 C17 C18 C23 -179.2(4) .
C24 C17 C18 C23 -0.8(6) .
C16 C17 C18 C19 -1.5(6) .
C24 C17 C18 C19 176.9(4) .
C23 C18 C19 C20 2.4(6) .
C17 C18 C19 C20 -175.4(4) .
C23 C18 C19 C14 -179.6(4) .
C17 C18 C19 C14 2.7(6) .
C15 C14 C19 C18 -1.9(6) .
C13 C14 C19 C18 176.9(4) .
C15 C14 C19 C20 176.1(4) .
C13 C14 C19 C20 -5.1(7) .
C18 C19 C20 C21 -1.7(7) .
C14 C19 C20 C21 -179.7(4) .
C19 C20 C21 C22 0.5(7) .
C20 C21 C22 C23 0.0(8) .
C21 C22 C23 C18 0.8(7) .
C19 C18 C23 C22 -2.0(6) .
C17 C18 C23 C22 175.7(4) .
Er1 O7 C24 O8 6.4(10) 4_566
Er1 O7 C24 C17 -172.6(5) 4_566
Er2 O8 C24 O7 -39.1(6) 4_566
Er2 O8 C24 C17 139.9(3) 4_566
C16 C17 C24 O7 32.5(5) .
C18 C17 C24 O7 -146.0(4) .
C16 C17 C24 O8 -146.5(4) .
C18 C17 C24 O8 35.0(6) .
Er2 O9 C25 O10 36.8(6) .
Er2 O9 C25 C26 -146.8(3) .
Er2 O10 C25 O9 3.3(7) 3
Er2 O10 C25 C26 -173.1(3) 3
O9 C25 C26 C27 -43.2(5) .
O10 C25 C26 C27 133.4(4) .
O9 C25 C26 C31 140.5(4) .
O10 C25 C26 C31 -42.8(6) .
C31 C26 C27 C28 5.6(7) .
C25 C26 C27 C28 -170.7(4) .
C26 C27 C28 C29 1.7(7) .
C27 C28 C29 C30 -8.3(7) .
C27 C28 C29 C36 168.8(4) .
C28 C29 C30 C35 -170.2(4) .
C36 C29 C30 C35 12.9(7) .
C28 C29 C30 C31 7.3(6) .
C36 C29 C30 C31 -169.6(4) .
C27 C26 C31 C30 -6.4(6) .
C25 C26 C31 C30 169.8(4) .
C27 C26 C31 C32 171.1(4) .
C25 C26 C31 C32 -12.7(6) .
C35 C30 C31 C26 177.5(4) .
C29 C30 C31 C26 -0.1(6) .
C35 C30 C31 C32 -0.1(6) .
C29 C30 C31 C32 -177.6(4) .
C26 C31 C32 C33 -175.6(4) .
C30 C31 C32 C33 1.9(7) .
C31 C32 C33 C34 -2.8(8) .
C32 C33 C34 C35 1.8(8) .
C33 C34 C35 C30 0.1(8) .
C29 C30 C35 C34 176.5(4) .
C31 C30 C35 C34 -0.9(7) .
Er2 O11 C36 O12 -86.7(10) 4_566
Er2 O11 C36 C29 94.7(10) 4_566
Er2 O12 C36 O11 12.6(5) 2
Er2 O12 C36 C29 -168.8(3) 2
C28 C29 C36 O11 45.6(6) .
C30 C29 C36 O11 -137.4(4) .
C28 C29 C36 O12 -133.1(4) .
C30 C29 C36 O12 43.9(6) .
C39A N1A C37A C38A 0.1(2) .
C40A N1A C37A C38A 180.0(2) .
N1A C37A C38A N2A 0.1(3) .
C39A N2A C38A C37A -0.3(3) .
C41A N2A C38A C37A 179.5(2) .
C37A N1A C39A N2A -0.3(3) .
C40A N1A C39A N2A 179.8(2) .
C38A N2A C39A N1A 0.4(3) .
C41A N2A C39A N1A -179.4(2) .
C39A N2A C41A C42A -178.8(8) .
C38A N2A C41A C42A 1.4(8) .
N2A C41A C42A C43A -81.6(11) .
C44A C43A C42A C41A 176.7(10) .
C42A C43A C44A C45A -156.7(11) .
C43A C44A C45A C46A -42.7(16) .
C39B N1B C37B C38B -0.1(2) .
C40B N1B C37B C38B 179.9(2) .
N1B C37B C38B N2B -0.1(3) .
C39B N2B C38B C37B 0.2(3) .
C41B N2B C38B C37B -179.8(2) .
C38B N2B C39B N1B -0.3(3) .
C41B N2B C39B N1B 179.8(2) .
C37B N1B C39B N2B 0.2(3) .
C40B N1B C39B N2B -179.8(2) .
C39B N2B C41B C42B -0.7(9) .
C38B N2B C41B C42B 179.3(9) .
N2B C41B C42B C43B 120.4(9) .
C41B C42B C43B C44B 71.0(18) .
C42B C43B C44B C45B -177.0(14) .
C43B C44B C45B C46B -164.6(16) .
